data_7201723
loop_
_publ_author_name
'Jacobs, Ayesha'
'Masuku, Nana L. Z.'
'Nassimbeni, Luigi R.'
'Taljaard, Jana H.'

_publ_section_title
;
 Inclusion of pyridine and acetone by a diol host: structure, thermal
 stability and kinetics of desolvation
;
_journal_issue 3
_journal_name_full CrystEngComm
_journal_page_first 322
_journal_paper_doi 10.1039/b713769a
_journal_volume 10
_journal_year 2008
_chemical_formula_moiety 'C34 H22 O2 .2(C3 H6 O)'
_chemical_formula_sum 'C40 H34 O4'
_chemical_formula_weight 578.67
_chemical_name_systematic
;
1,4-Di-(5H-dibenzo[a,d]cyclohepten-5-ol)-buta-1,3-diyne
acetone inclusion compound
;
_space_group_IT_number 15
_symmetry_cell_setting monoclinic
_symmetry_space_group_name_Hall '-C 2yc'
_symmetry_space_group_name_H-M 'C 1 2/c 1'
_atom_sites_solution_hydrogens geom
_atom_sites_solution_primary direct
_atom_sites_solution_secondary difmap
_audit_creation_method SHELXL-97
_cell_angle_alpha 90.00
_cell_angle_beta 96.89(3)
_cell_angle_gamma 90.00
_cell_formula_units_Z 4
_cell_length_a 12.964(3)
_cell_length_b 10.681(2)
_cell_length_c 22.543(5)
_cell_measurement_reflns_used 'All data'
_cell_measurement_temperature 113(2)
_cell_volume 3099.0(12)
_computing_cell_refinement 'DENZO-SMN (Otwinowski & Minor, 1997)'
_computing_data_collection 'COLLECT (2000)'
_computing_data_reduction 'DENZO-SMN (Otwinowski & Minor, 1997)'
_computing_molecular_graphics 'X-seed (Barbour, 1999)'
_computing_publication_material 'SHELXL-97 (Sheldrick, 1997)'
_computing_structure_refinement 'SHELXL-97 (Sheldrick, 1997)'
_computing_structure_solution 'SHELXS-97 (Sheldrick, 1990)'
_diffrn_ambient_temperature 113(2)
_diffrn_measured_fraction_theta_full 0.994
_diffrn_measured_fraction_theta_max 0.994
_diffrn_measurement_device_type 'Nonius KappaCCD'
_diffrn_measurement_method '1\% \f scans and \w scans'
_diffrn_radiation_monochromator graphite
_diffrn_radiation_source 'fine-focus sealed tube'
_diffrn_radiation_type MoK\a
_diffrn_radiation_wavelength 0.71073
_diffrn_reflns_av_R_equivalents 0.0262
_diffrn_reflns_av_sigmaI/netI 0.0439
_diffrn_reflns_limit_h_max 15
_diffrn_reflns_limit_h_min -15
_diffrn_reflns_limit_k_max 12
_diffrn_reflns_limit_k_min -12
_diffrn_reflns_limit_l_max 27
_diffrn_reflns_limit_l_min -27
_diffrn_reflns_number 5465
_diffrn_reflns_theta_full 25.33
_diffrn_reflns_theta_max 25.33
_diffrn_reflns_theta_min 2.57
_exptl_absorpt_coefficient_mu 0.079
_exptl_absorpt_correction_type none
_exptl_crystal_colour colourless
_exptl_crystal_density_diffrn 1.240
_exptl_crystal_density_method 'not measured'
_exptl_crystal_F_000 1224
_exptl_crystal_size_max 0.41
_exptl_crystal_size_mid 0.37
_exptl_crystal_size_min 0.34
_refine_diff_density_max 0.193
_refine_diff_density_min -0.185
_refine_diff_density_rms 0.041
_refine_ls_extinction_method none
_refine_ls_goodness_of_fit_ref 1.056
_refine_ls_hydrogen_treatment mixed
_refine_ls_matrix_type full
_refine_ls_number_parameters 205
_refine_ls_number_reflns 2817
_refine_ls_number_restraints 2
_refine_ls_restrained_S_all 1.055
_refine_ls_R_factor_all 0.0631
_refine_ls_R_factor_gt 0.0392
_refine_ls_shift/su_max 0.001
_refine_ls_shift/su_mean 0.000
_refine_ls_structure_factor_coef Fsqd
_refine_ls_weighting_details 'calc w=1/[\s^2^(Fo^2^)+(0.0592P)^2^+0.0000P] where P=(Fo^2^+2Fc^2^)/3'
_refine_ls_weighting_scheme calc
_refine_ls_wR_factor_gt 0.0950
_refine_ls_wR_factor_ref 0.1046
_reflns_number_gt 2050
_reflns_number_total 2817
_reflns_threshold_expression >2sigma(I)
_cod_data_source_file b713769a.txt
_cod_data_source_block a49act
_cod_original_sg_symbol_H-M C2/c
_cod_database_code 7201723

loop_
_symmetry_equiv_pos_as_xyz
'x, y, z'
'-x, y, -z+1/2'
'x+1/2, y+1/2, z'
'-x+1/2, y+1/2, -z+1/2'
'-x, -y, -z'
'x, -y, z-1/2'
'-x+1/2, -y+1/2, -z'
'x+1/2, -y+1/2, z-1/2'

loop_
_atom_site_label
_atom_site_type_symbol
_atom_site_fract_x
_atom_site_fract_y
_atom_site_fract_z
_atom_site_U_iso_or_equiv
_atom_site_adp_type
_atom_site_occupancy
_atom_site_symmetry_multiplicity
_atom_site_calc_flag
_atom_site_refinement_flags
_atom_site_disorder_assembly
_atom_site_disorder_group
O1 O 0.04209(7) 0.11198(8) 0.57646(4) 0.0247(3) Uani 1 1 d D . .
C1 C 0.16712(10) -0.03478(12) 0.61984(6) 0.0205(3) Uani 1 1 d . . .
H1 H 0.0117(12) 0.1946(7) 0.5778(5) 0.068(6) Uiso 1 1 d D . .
C2 C 0.13824(11) -0.10721(13) 0.56932(6) 0.0261(4) Uani 1 1 d . . .
H2 H 0.0907 -0.0746 0.5377 0.031 Uiso 1 1 calc R . .
C3 C 0.17834(11) -0.22661(14) 0.56472(7) 0.0325(4) Uani 1 1 d . . .
H3 H 0.1593 -0.2749 0.5297 0.039 Uiso 1 1 calc R . .
C4 C 0.24616(12) -0.27570(14) 0.61102(7) 0.0362(4) Uani 1 1 d . . .
H4 H 0.2726 -0.3582 0.6082 0.043 Uiso 1 1 calc R . .
C5 C 0.27515(11) -0.20440(13) 0.66125(7) 0.0312(4) Uani 1 1 d . . .
H5 H 0.3210 -0.2390 0.6931 0.037 Uiso 1 1 calc R . .
C6 C 0.23833(10) -0.08210(13) 0.66628(6) 0.0237(3) Uani 1 1 d . . .
C7 C 0.27944(11) -0.01002(14) 0.71932(6) 0.0272(4) Uani 1 1 d . . .
H7 H 0.2934 -0.0559 0.7555 0.033 Uiso 1 1 calc R . .
C8 C 0.29960(11) 0.11295(13) 0.72261(6) 0.0266(4) Uani 1 1 d . . .
H8 H 0.3256 0.1448 0.7608 0.032 Uiso 1 1 calc R . .
C9 C 0.28586(10) 0.20320(12) 0.67366(6) 0.0224(3) Uani 1 1 d . . .
C10 C 0.35880(11) 0.30052(14) 0.67328(6) 0.0300(4) Uani 1 1 d . . .
H10 H 0.4091 0.3122 0.7071 0.036 Uiso 1 1 calc R . .
C11 C 0.35882(12) 0.37940(13) 0.62481(7) 0.0321(4) Uani 1 1 d . . .
H11 H 0.4092 0.4441 0.6252 0.039 Uiso 1 1 calc R . .
C12 C 0.28539(11) 0.36382(12) 0.57581(7) 0.0284(4) Uani 1 1 d . . .
H12 H 0.2869 0.4157 0.5417 0.034 Uiso 1 1 calc R . .
C13 C 0.20973(10) 0.27298(12) 0.57627(6) 0.0234(3) Uani 1 1 d . . .
H13 H 0.1584 0.2645 0.5427 0.028 Uiso 1 1 calc R . .
C14 C 0.20748(10) 0.19361(12) 0.62502(5) 0.0195(3) Uani 1 1 d . . .
C15 C 0.12060(10) 0.09585(12) 0.62550(6) 0.0200(3) Uani 1 1 d . . .
C16 C 0.07108(10) 0.10443(12) 0.68156(6) 0.0221(3) Uani 1 1 d . . .
C17 C 0.02518(10) 0.10816(12) 0.72470(6) 0.0222(3) Uani 1 1 d . . .
O1G O 0.54295(7) 0.15397(9) 0.43446(4) 0.0321(3) Uani 1 1 d . . .
C2G C 0.47117(12) 0.03592(16) 0.35035(6) 0.0378(4) Uani 1 1 d . . .
H2G3 H 0.4046 -0.0049 0.3542 0.057 Uiso 1 1 calc R . .
H2G2 H 0.5112 -0.0157 0.3254 0.057 Uiso 1 1 calc R . .
H2G1 H 0.4585 0.1183 0.3318 0.057 Uiso 1 1 calc R . .
C3G C 0.53095(10) 0.05136(14) 0.41088(6) 0.0250(4) Uani 1 1 d . . .
C4G C 0.57336(12) -0.06295(14) 0.44220(7) 0.0365(4) Uani 1 1 d . . .
H4G2 H 0.6106 -0.0399 0.4811 0.055 Uiso 1 1 calc R . .
H4G1 H 0.6212 -0.1046 0.4181 0.055 Uiso 1 1 calc R . .
H4G3 H 0.5162 -0.1199 0.4482 0.055 Uiso 1 1 calc R . .

loop_
_atom_site_aniso_label
_atom_site_aniso_U_11
_atom_site_aniso_U_22
_atom_site_aniso_U_33
_atom_site_aniso_U_23
_atom_site_aniso_U_13
_atom_site_aniso_U_12
O1 0.0238(6) 0.0263(6) 0.0227(5) -0.0001(4) -0.0028(4) -0.0002(4)
C1 0.0206(7) 0.0214(8) 0.0209(7) 0.0010(6) 0.0077(6) -0.0032(6)
C2 0.0253(8) 0.0264(9) 0.0273(8) -0.0015(7) 0.0064(6) -0.0046(7)
C3 0.0347(9) 0.0271(9) 0.0375(9) -0.0086(7) 0.0118(7) -0.0063(7)
C4 0.0371(9) 0.0206(9) 0.0531(11) -0.0007(8) 0.0144(8) 0.0023(7)
C5 0.0296(9) 0.0275(9) 0.0375(9) 0.0095(8) 0.0080(7) 0.0003(7)
C6 0.0241(8) 0.0241(8) 0.0243(8) 0.0033(6) 0.0083(6) -0.0014(6)
C7 0.0241(8) 0.0363(9) 0.0213(8) 0.0067(7) 0.0036(6) 0.0034(7)
C8 0.0239(8) 0.0376(10) 0.0182(7) -0.0040(7) 0.0024(6) 0.0028(7)
C9 0.0221(7) 0.0232(8) 0.0224(8) -0.0067(6) 0.0054(6) 0.0018(6)
C10 0.0254(8) 0.0296(9) 0.0342(9) -0.0104(7) 0.0001(7) -0.0004(7)
C11 0.0287(9) 0.0215(8) 0.0473(10) -0.0045(7) 0.0096(8) -0.0058(7)
C12 0.0301(9) 0.0213(8) 0.0356(9) 0.0029(7) 0.0113(7) 0.0010(7)
C13 0.0234(8) 0.0216(8) 0.0259(8) -0.0015(6) 0.0059(6) 0.0027(6)
C14 0.0213(7) 0.0173(7) 0.0208(7) -0.0038(6) 0.0057(6) 0.0026(6)
C15 0.0196(7) 0.0243(8) 0.0161(7) 0.0006(6) 0.0019(6) 0.0007(6)
C16 0.0200(8) 0.0212(8) 0.0244(8) 0.0004(6) -0.0001(6) -0.0006(6)
C17 0.0187(8) 0.0229(8) 0.0244(8) 0.0010(6) 0.0002(6) -0.0005(6)
O1G 0.0317(6) 0.0306(6) 0.0330(6) -0.0019(5) 0.0000(5) 0.0033(5)
C2G 0.0352(9) 0.0451(10) 0.0316(9) -0.0063(7) -0.0013(7) 0.0023(8)
C3G 0.0180(8) 0.0296(9) 0.0287(8) 0.0001(7) 0.0087(6) 0.0018(6)
C4G 0.0382(9) 0.0348(9) 0.0380(9) 0.0051(8) 0.0108(7) 0.0098(8)

loop_
_atom_type_symbol
_atom_type_description
_atom_type_scat_dispersion_real
_atom_type_scat_dispersion_imag
_atom_type_scat_source
C C 0.0033 0.0016 'International Tables Vol C Tables 4.2.6.8 and 6.1.1.4'
H H 0.0000 0.0000 'International Tables Vol C Tables 4.2.6.8 and 6.1.1.4'
O O 0.0106 0.0060 'International Tables Vol C Tables 4.2.6.8 and 6.1.1.4'

loop_
_geom_angle_atom_site_label_1
_geom_angle_atom_site_label_2
_geom_angle_atom_site_label_3
_geom_angle
_geom_angle_site_symmetry_1
_geom_angle_site_symmetry_3
_geom_angle_publ_flag
C15 O1 H1 110.0(9) . . ?
C2 C1 C6 119.91(12) . . ?
C2 C1 C15 120.34(12) . . ?
C6 C1 C15 119.74(11) . . ?
C3 C2 C1 120.45(14) . . ?
C3 C2 H2 119.8 . . ?
C1 C2 H2 119.8 . . ?
C4 C3 C2 120.13(14) . . ?
C4 C3 H3 119.9 . . ?
C2 C3 H3 119.9 . . ?
C5 C4 C3 119.73(15) . . ?
C5 C4 H4 120.1 . . ?
C3 C4 H4 120.1 . . ?
C4 C5 C6 121.32(14) . . ?
C4 C5 H5 119.3 . . ?
C6 C5 H5 119.3 . . ?
C5 C6 C1 118.40(12) . . ?
C5 C6 C7 117.48(13) . . ?
C1 C6 C7 124.10(12) . . ?
C8 C7 C6 127.50(13) . . ?
C8 C7 H7 116.2 . . ?
C6 C7 H7 116.2 . . ?
C7 C8 C9 126.89(13) . . ?
C7 C8 H8 116.6 . . ?
C9 C8 H8 116.6 . . ?
C10 C9 C14 118.21(12) . . ?
C10 C9 C8 118.13(12) . . ?
C14 C9 C8 123.54(12) . . ?
C11 C10 C9 121.35(13) . . ?
C11 C10 H10 119.3 . . ?
C9 C10 H10 119.3 . . ?
C12 C11 C10 119.66(13) . . ?
C12 C11 H11 120.2 . . ?
C10 C11 H11 120.2 . . ?
C11 C12 C13 120.10(13) . . ?
C11 C12 H12 120.0 . . ?
C13 C12 H12 120.0 . . ?
C12 C13 C14 121.10(13) . . ?
C12 C13 H13 119.5 . . ?
C14 C13 H13 119.5 . . ?
C13 C14 C9 119.34(12) . . ?
C13 C14 C15 120.30(12) . . ?
C9 C14 C15 120.36(11) . . ?
O1 C15 C16 108.16(10) . . ?
O1 C15 C1 107.35(10) . . ?
C16 C15 C1 109.96(11) . . ?
O1 C15 C14 111.68(10) . . ?
C16 C15 C14 110.83(11) . . ?
C1 C15 C14 108.80(11) . . ?
C17 C16 C15 175.61(14) . . ?
C16 C17 C17 177.57(14) . 2_556 ?
C3G C2G H2G3 109.5 . . ?
C3G C2G H2G2 109.5 . . ?
H2G3 C2G H2G2 109.5 . . ?
C3G C2G H2G1 109.5 . . ?
H2G3 C2G H2G1 109.5 . . ?
H2G2 C2G H2G1 109.5 . . ?
O1G C3G C4G 120.78(13) . . ?
O1G C3G C2G 121.45(13) . . ?
C4G C3G C2G 117.76(13) . . ?
C3G C4G H4G2 109.5 . . ?
C3G C4G H4G1 109.5 . . ?
H4G2 C4G H4G1 109.5 . . ?
C3G C4G H4G3 109.5 . . ?
H4G2 C4G H4G3 109.5 . . ?
H4G1 C4G H4G3 109.5 . . ?

loop_
_geom_bond_atom_site_label_1
_geom_bond_atom_site_label_2
_geom_bond_distance
_geom_bond_site_symmetry_2
_geom_bond_publ_flag
O1 C15 1.4205(16) . ?
O1 H1 0.9688(19) . ?
C1 C2 1.3904(18) . ?
C1 C6 1.4042(18) . ?
C1 C15 1.5313(18) . ?
C2 C3 1.386(2) . ?
C2 H2 0.9500 . ?
C3 C4 1.385(2) . ?
C3 H3 0.9500 . ?
C4 C5 1.379(2) . ?
C4 H4 0.9500 . ?
C5 C6 1.400(2) . ?
C5 H5 0.9500 . ?
C6 C7 1.4675(19) . ?
C7 C8 1.3396(19) . ?
C7 H7 0.9500 . ?
C8 C9 1.4599(19) . ?
C8 H8 0.9500 . ?
C9 C10 1.4059(19) . ?
C9 C14 1.4063(18) . ?
C10 C11 1.380(2) . ?
C10 H10 0.9500 . ?
C11 C12 1.379(2) . ?
C11 H11 0.9500 . ?
C12 C13 1.3806(19) . ?
C12 H12 0.9500 . ?
C13 C14 1.3910(19) . ?
C13 H13 0.9500 . ?
C14 C15 1.5369(19) . ?
C15 C16 1.487(2) . ?
C16 C17 1.2002(18) . ?
C17 C17 1.381(3) 2_556 ?
O1G C3G 1.2199(16) . ?
C2G C3G 1.4953(19) . ?
C2G H2G3 0.9800 . ?
C2G H2G2 0.9800 . ?
C2G H2G1 0.9800 . ?
C3G C4G 1.483(2) . ?
C4G H4G2 0.9800 . ?
C4G H4G1 0.9800 . ?
C4G H4G3 0.9800 . ?

loop_
_geom_torsion_atom_site_label_1
_geom_torsion_atom_site_label_2
_geom_torsion_atom_site_label_3
_geom_torsion_atom_site_label_4
_geom_torsion
_geom_torsion_site_symmetry_1
_geom_torsion_site_symmetry_2
_geom_torsion_site_symmetry_3
_geom_torsion_site_symmetry_4
_geom_torsion_publ_flag
C6 C1 C2 C3 0.8(2) . . . . ?
C15 C1 C2 C3 -178.47(13) . . . . ?
C1 C2 C3 C4 1.2(2) . . . . ?
C2 C3 C4 C5 -1.2(2) . . . . ?
C3 C4 C5 C6 -0.8(2) . . . . ?
C4 C5 C6 C1 2.7(2) . . . . ?
C4 C5 C6 C7 -175.51(13) . . . . ?
C2 C1 C6 C5 -2.67(19) . . . . ?
C15 C1 C6 C5 176.56(12) . . . . ?
C2 C1 C6 C7 175.41(12) . . . . ?
C15 C1 C6 C7 -5.36(19) . . . . ?
C5 C6 C7 C8 144.40(16) . . . . ?
C1 C6 C7 C8 -33.7(2) . . . . ?
C6 C7 C8 C9 -0.5(2) . . . . ?
C7 C8 C9 C10 -143.71(15) . . . . ?
C7 C8 C9 C14 32.2(2) . . . . ?
C14 C9 C10 C11 -4.7(2) . . . . ?
C8 C9 C10 C11 171.48(13) . . . . ?
C9 C10 C11 C12 0.7(2) . . . . ?
C10 C11 C12 C13 2.6(2) . . . . ?
C11 C12 C13 C14 -1.7(2) . . . . ?
C12 C13 C14 C9 -2.36(19) . . . . ?
C12 C13 C14 C15 178.06(12) . . . . ?
C10 C9 C14 C13 5.43(18) . . . . ?
C8 C9 C14 C13 -170.48(12) . . . . ?
C10 C9 C14 C15 -174.99(11) . . . . ?
C8 C9 C14 C15 9.10(19) . . . . ?
C2 C1 C15 O1 6.80(16) . . . . ?
C6 C1 C15 O1 -172.43(11) . . . . ?
C2 C1 C15 C16 124.25(13) . . . . ?
C6 C1 C15 C16 -54.98(16) . . . . ?
C2 C1 C15 C14 -114.21(13) . . . . ?
C6 C1 C15 C14 66.57(15) . . . . ?
C13 C14 C15 O1 -8.20(17) . . . . ?
C9 C14 C15 O1 172.22(11) . . . . ?
C13 C14 C15 C16 -128.87(13) . . . . ?
C9 C14 C15 C16 51.55(16) . . . . ?
C13 C14 C15 C1 110.11(13) . . . . ?
C9 C14 C15 C1 -69.47(15) . . . . ?
O1 C15 C16 C17 30.2(19) . . . . ?
C1 C15 C16 C17 -86.7(19) . . . . ?
C14 C15 C16 C17 152.9(19) . . . . ?
C15 C16 C17 C17 106(4) . . . 2_556 ?
